data_1554404
loop_
_publ_author_name
'Fan, Yaqin'
'Wang, Yi'
'Fu, Peng'
'Chairoungdua, Arthit'
'Piyachaturawat, Pawinee'
'Zhu, Weiming'

_publ_section_title
;
 Secopaxilline A, an indole-diterpenoid derivative from an aciduric
 Penicillium fungus, its identification and semisynthesis
;
_journal_issue 19
_journal_name_full 'Organic Chemistry Frontiers'
_journal_page_first 2835
_journal_paper_doi 10.1039/C8QO00756J
_journal_volume 5
_journal_year 2018
_chemical_formula_sum 'C29 H37 N O7'
_chemical_formula_weight 511.60
_chemical_name_systematic zwm-132
_space_group_IT_number 4
_space_group_name_Hall 'P 2yb'
_space_group_name_H-M_alt 'P 1 21 1'
_symmetry_cell_setting monoclinic
_symmetry_space_group_name_H-M 'P 1 21 1'
_atom_sites_solution_hydrogens geom
_atom_sites_solution_primary direct
_atom_sites_solution_secondary difmap
_audit_creation_method SHELXL-97
_audit_update_record
;
2018-05-03 deposited with the CCDC.
2018-08-24 downloaded from the CCDC.
;
_cell_angle_alpha 90.00
_cell_angle_beta 103.521(5)
_cell_angle_gamma 90.00
_cell_formula_units_Z 4
_cell_length_a 12.2892(6)
_cell_length_b 11.6999(5)
_cell_length_c 19.3795(9)
_cell_measurement_reflns_used 2896
_cell_measurement_temperature 293(2)
_cell_measurement_theta_max 70.8960
_cell_measurement_theta_min 4.6850
_cell_volume 2709.2(2)
_computing_cell_refinement 'Bruker FRAMBO'
_computing_data_collection 'Bruker FRAMBO'
_computing_data_reduction 'Bruker SAINT'
_computing_molecular_graphics 'Bruker SHELXTL'
_computing_publication_material 'Bruker SHELXTL'
_computing_structure_refinement 'SHELXL-97 (Sheldrick, 1997)'
_computing_structure_solution 'SHELXS-97 (Sheldrick, 1990)'
_diffrn_ambient_temperature 293(2)
_diffrn_detector 'CCD plate'
_diffrn_detector_area_resol_mean 8.1281
_diffrn_detector_type Eos
_diffrn_measured_fraction_theta_full 0.999
_diffrn_measured_fraction_theta_max 0.999
_diffrn_measurement_device_type 'Xcalibur, Eos, Gemini'
_diffrn_radiation_monochromator graphite
_diffrn_radiation_source 'fine-focus sealed tube'
_diffrn_radiation_type CuK\a
_diffrn_radiation_wavelength 1.54178
_diffrn_reflns_av_R_equivalents 0.0284
_diffrn_reflns_av_sigmaI/netI 0.0537
_diffrn_reflns_limit_h_max 14
_diffrn_reflns_limit_h_min -11
_diffrn_reflns_limit_k_max 12
_diffrn_reflns_limit_k_min -13
_diffrn_reflns_limit_l_max 22
_diffrn_reflns_limit_l_min -22
_diffrn_reflns_number 9840
_diffrn_reflns_theta_full 66.04
_diffrn_reflns_theta_max 66.04
_diffrn_reflns_theta_min 3.70
_exptl_absorpt_coefficient_mu 0.728
_exptl_absorpt_correction_T_max 0.8680
_exptl_absorpt_correction_T_min 0.7898
_exptl_absorpt_correction_type multi-scan
_exptl_absorpt_process_details sadabs
_exptl_crystal_density_diffrn 1.254
_exptl_crystal_density_method 'not measured'
_exptl_crystal_F_000 1096
_exptl_crystal_size_max 0.34
_exptl_crystal_size_mid 0.30
_exptl_crystal_size_min 0.20
_refine_diff_density_max 0.177
_refine_diff_density_min -0.150
_refine_diff_density_rms 0.036
_refine_ls_abs_structure_details 'Flack H D (1983), Acta Cryst. A39, 876-881'
_refine_ls_abs_structure_Flack 0.0(2)
_refine_ls_extinction_method none
_refine_ls_goodness_of_fit_ref 1.033
_refine_ls_hydrogen_treatment mixed
_refine_ls_matrix_type full
_refine_ls_number_parameters 684
_refine_ls_number_reflns 7010
_refine_ls_number_restraints 1
_refine_ls_restrained_S_all 1.033
_refine_ls_R_factor_all 0.0676
_refine_ls_R_factor_gt 0.0491
_refine_ls_shift/su_max 0.001
_refine_ls_shift/su_mean 0.000
_refine_ls_structure_factor_coef Fsqd
_refine_ls_weighting_details 'calc w=1/[\s^2^(Fo^2^)+(0.0498P)^2^+0.0000P] where P=(Fo^2^+2Fc^2^)/3'
_refine_ls_weighting_scheme calc
_refine_ls_wR_factor_gt 0.1065
_refine_ls_wR_factor_ref 0.1205
_reflns_number_gt 5424
_reflns_number_total 7010
_reflns_threshold_expression >2sigma(I)
_cod_data_source_file c8qo00756j2.cif
_cod_data_source_block 180414a
_cod_depositor_comments
;
The following automatic conversions were performed:

data item '_symmetry_cell_setting' value 'Monoclinic' was changed to
'monoclinic' in accordance with the
/home/saulius/struct/COD-crude-data/automatic-downloads/DataCite-retrospective/RSC/depositions/lib/dictionaries/cif_core.dic
dictionary named 'cif_core.dic' version 2.4.2 last updated on
2011-04-26.

Automatic conversion script
Id: cif_fix_values 6909 2019-04-08 15:41:33Z antanas 
;
_cod_original_sg_symbol_H-M P2(1)
_cod_database_code 1554404

loop_
_symmetry_equiv_pos_as_xyz
'x, y, z'
'-x, y+1/2, -z'

loop_
_atom_site_label
_atom_site_type_symbol
_atom_site_fract_x
_atom_site_fract_y
_atom_site_fract_z
_atom_site_U_iso_or_equiv
_atom_site_adp_type
_atom_site_occupancy
_atom_site_symmetry_multiplicity
_atom_site_calc_flag
_atom_site_refinement_flags
N1 N 0.8568(3) 0.3287(3) 0.11546(17) 0.0532(8) Uani 1 1 d .
H1 H 0.8551 0.3436 0.1587 0.064 Uiso 1 1 calc R
N2 N -0.2793(2) 0.1936(3) 0.52122(17) 0.0569(9) Uani 1 1 d .
H2 H -0.2344 0.1377 0.5199 0.068 Uiso 1 1 calc R
O1 O 0.7210(2) 0.4632(3) 0.18009(15) 0.0618(7) Uani 1 1 d .
H1A H 0.7674 0.5139 0.1929 0.093 Uiso 1 1 calc R
O2 O 0.6104(2) 0.6754(3) 0.1177(2) 0.0837(11) Uani 1 1 d .
O3 O 0.2161(2) 0.4998(2) 0.03467(13) 0.0557(7) Uani 1 1 d .
H3 H 0.1754 0.5556 0.0240 0.084 Uiso 1 1 calc R
O4 O 0.09398(19) 0.7246(2) 0.17781(13) 0.0519(6) Uani 1 1 d .
O5 O -0.0163(3) 0.4844(3) 0.24396(16) 0.0751(9) Uani 1 1 d .
O6 O -0.1743(3) 0.6690(3) 0.2196(2) 0.0934(12) Uani 1 1 d .
H6 H -0.1635 0.6148 0.2472 0.140 Uiso 1 1 calc R
O7 O 0.8820(3) 0.1921(3) 0.04070(14) 0.0802(10) Uani 1 1 d .
O8 O -0.1401(2) 0.0798(3) 0.45075(15) 0.0649(8) Uani 1 1 d .
H8 H -0.1721 0.0519 0.4126 0.097 Uiso 1 1 calc R
O9 O -0.0850(2) 0.1597(4) 0.32226(14) 0.0847(12) Uani 1 1 d .
O10 O 0.3105(2) 0.3117(2) 0.42571(15) 0.0560(7) Uani 1 1 d .
H10 H 0.3410 0.3380 0.4646 0.084 Uiso 1 1 calc R
O11 O 0.43803(19) 0.0792(3) 0.29725(13) 0.0571(7) Uani 1 1 d .
O12 O 0.6096(2) -0.0543(3) 0.44502(15) 0.0700(9) Uani 1 1 d .
O13 O 0.7207(2) -0.0331(4) 0.33499(18) 0.0873(11) Uani 1 1 d .
H13 H 0.7204 -0.0636 0.3730 0.131 Uiso 1 1 calc R
O14 O -0.3885(4) 0.2705(4) 0.5880(2) 0.1323(18) Uani 1 1 d .
C1 C 0.8444(3) 0.4214(4) 0.0676(2) 0.0503(9) Uani 1 1 d .
C2 C 0.7537(3) 0.4955(4) 0.0617(2) 0.0547(10) Uani 1 1 d .
C3 C 0.7452(4) 0.5832(4) 0.0143(3) 0.0798(15) Uani 1 1 d .
H3A H 0.6865 0.6350 0.0099 0.096 Uiso 1 1 calc R
C4 C 0.8216(4) 0.5975(5) -0.0278(3) 0.0933(18) Uani 1 1 d .
H4 H 0.8128 0.6571 -0.0603 0.112 Uiso 1 1 calc R
C5 C 0.9101(4) 0.5237(5) -0.0212(3) 0.0803(15) Uani 1 1 d .
H5 H 0.9617 0.5335 -0.0490 0.096 Uiso 1 1 calc R
C6 C 0.9223(3) 0.4354(4) 0.0264(2) 0.0594(11) Uani 1 1 d .
H6A H 0.9823 0.3852 0.0311 0.071 Uiso 1 1 calc R
C7 C 0.6689(3) 0.4774(4) 0.1057(2) 0.0562(10) Uani 1 1 d .
C8 C 0.5831(3) 0.5771(4) 0.1045(2) 0.0600(11) Uani 1 1 d .
C9 C 0.4650(3) 0.5287(3) 0.0855(2) 0.0487(9) Uani 1 1 d .
C10 C 0.3780(3) 0.5827(3) 0.12352(19) 0.0450(9) Uani 1 1 d .
C11 C 0.2699(3) 0.5043(3) 0.10890(18) 0.0439(8) Uani 1 1 d .
C12 C 0.2975(3) 0.3800(3) 0.1276(2) 0.0524(10) Uani 1 1 d .
H12A H 0.2294 0.3352 0.1146 0.063 Uiso 1 1 calc R
H12B H 0.3257 0.3736 0.1786 0.063 Uiso 1 1 calc R
C13 C 0.3844(3) 0.3300(4) 0.0906(2) 0.0589(11) Uani 1 1 d .
H13A H 0.4017 0.2518 0.1059 0.071 Uiso 1 1 calc R
H13B H 0.3552 0.3302 0.0396 0.071 Uiso 1 1 calc R
C14 C 0.4889(3) 0.4031(3) 0.1101(2) 0.0527(10) Uani 1 1 d .
H14 H 0.5109 0.4049 0.1621 0.063 Uiso 1 1 calc R
C15 C 0.5939(3) 0.3711(4) 0.0849(2) 0.0597(11) Uani 1 1 d .
H15A H 0.5767 0.3584 0.0341 0.072 Uiso 1 1 calc R
H15B H 0.6291 0.3032 0.1089 0.072 Uiso 1 1 calc R
C16 C 0.3426(3) 0.7050(3) 0.0981(2) 0.0527(10) Uani 1 1 d .
H16A H 0.4083 0.7537 0.1071 0.063 Uiso 1 1 calc R
H16B H 0.3115 0.7038 0.0472 0.063 Uiso 1 1 calc R
C17 C 0.2562(3) 0.7559(3) 0.1348(2) 0.0543(10) Uani 1 1 d .
H17A H 0.2916 0.7697 0.1843 0.065 Uiso 1 1 calc R
H17B H 0.2312 0.8289 0.1131 0.065 Uiso 1 1 calc R
C18 C 0.1552(3) 0.6790(3) 0.13040(19) 0.0455(8) Uani 1 1 d .
H18 H 0.1081 0.6837 0.0821 0.055 Uiso 1 1 calc R
C19 C 0.1854(3) 0.5550(3) 0.14652(19) 0.0443(8) Uani 1 1 d .
C20 C 0.1330(3) 0.4970(3) 0.18773(19) 0.0497(9) Uani 1 1 d .
H20 H 0.1594 0.4248 0.2034 0.060 Uiso 1 1 calc R
C21 C 0.0352(3) 0.5422(4) 0.2096(2) 0.0525(10) Uani 1 1 d .
C22 C -0.0021(3) 0.6605(3) 0.18108(19) 0.0479(9) Uani 1 1 d .
H22 H -0.0474 0.6515 0.1326 0.057 Uiso 1 1 calc R
C23 C -0.0717(3) 0.7280(4) 0.2237(2) 0.0588(11) Uani 1 1 d .
C24 C -0.1001(5) 0.8436(5) 0.1894(3) 0.106(2) Uani 1 1 d .
H24A H -0.1424 0.8869 0.2161 0.159 Uiso 1 1 calc R
H24B H -0.1437 0.8336 0.1417 0.159 Uiso 1 1 calc R
H24C H -0.0323 0.8837 0.1885 0.159 Uiso 1 1 calc R
C25 C -0.0100(4) 0.7426(6) 0.2997(3) 0.101(2) Uani 1 1 d .
H25A H -0.0094 0.6714 0.3243 0.152 Uiso 1 1 calc R
H25B H -0.0466 0.7998 0.3217 0.152 Uiso 1 1 calc R
H25C H 0.0655 0.7660 0.3016 0.152 Uiso 1 1 calc R
C26 C 0.4337(4) 0.5400(4) 0.0037(2) 0.0684(12) Uani 1 1 d .
H26A H 0.4940 0.5117 -0.0153 0.103 Uiso 1 1 calc R
H26B H 0.4204 0.6190 -0.0091 0.103 Uiso 1 1 calc R
H26C H 0.3672 0.4965 -0.0153 0.103 Uiso 1 1 calc R
C27 C 0.4291(3) 0.5873(4) 0.2045(2) 0.0558(10) Uani 1 1 d .
H27A H 0.3744 0.6160 0.2282 0.084 Uiso 1 1 calc R
H27B H 0.4932 0.6368 0.2139 0.084 Uiso 1 1 calc R
H27C H 0.4515 0.5118 0.2216 0.084 Uiso 1 1 calc R
C28 C 0.8708(3) 0.2202(4) 0.0990(2) 0.0507(9) Uani 1 1 d .
C29 C 0.8705(5) 0.1335(4) 0.1548(2) 0.0874(16) Uani 1 1 d .
H29A H 0.9461 0.1133 0.1773 0.131 Uiso 1 1 calc R
H29B H 0.8309 0.0667 0.1336 0.131 Uiso 1 1 calc R
H29C H 0.8342 0.1644 0.1894 0.131 Uiso 1 1 calc R
C30 C -0.2965(3) 0.2689(4) 0.4636(2) 0.0543(10) Uani 1 1 d .
C31 C -0.2167(3) 0.2711(4) 0.4219(2) 0.0569(11) Uani 1 1 d .
C32 C -0.2364(3) 0.3432(5) 0.3636(2) 0.0756(15) Uani 1 1 d .
H32 H -0.1846 0.3457 0.3355 0.091 Uiso 1 1 calc R
C33 C -0.3304(4) 0.4114(5) 0.3459(2) 0.0826(16) Uani 1 1 d .
H33 H -0.3414 0.4600 0.3070 0.099 Uiso 1 1 calc R
C34 C -0.4079(4) 0.4060(5) 0.3871(3) 0.0760(14) Uani 1 1 d .
H34 H -0.4721 0.4507 0.3753 0.091 Uiso 1 1 calc R
C35 C -0.3915(3) 0.3355(4) 0.4453(2) 0.0650(12) Uani 1 1 d .
H35 H -0.4446 0.3327 0.4725 0.078 Uiso 1 1 calc R
C36 C -0.1124(3) 0.1961(5) 0.44051(19) 0.0578(11) Uani 1 1 d .
C37 C -0.0442(3) 0.1905(4) 0.38216(19) 0.0581(11) Uani 1 1 d .
C38 C 0.0761(3) 0.2264(4) 0.41437(18) 0.0474(9) Uani 1 1 d .
C39 C 0.1673(3) 0.1677(4) 0.38295(17) 0.0448(9) Uani 1 1 d .
C40 C 0.2856(3) 0.1919(3) 0.43319(18) 0.0429(8) Uani 1 1 d .
C41 C 0.2903(3) 0.1658(4) 0.51075(17) 0.0510(10) Uani 1 1 d .
H41A H 0.3623 0.1900 0.5393 0.061 Uiso 1 1 calc R
H41B H 0.2846 0.0838 0.5164 0.061 Uiso 1 1 calc R
C42 C 0.1975(3) 0.2243(4) 0.53881(18) 0.0548(10) Uani 1 1 d .
H42A H 0.2017 0.2009 0.5874 0.066 Uiso 1 1 calc R
H42B H 0.2064 0.3067 0.5380 0.066 Uiso 1 1 calc R
C43 C 0.0851(3) 0.1900(4) 0.49172(16) 0.0491(9) Uani 1 1 d .
H43 H 0.0833 0.1062 0.4918 0.059 Uiso 1 1 calc R
C44 C -0.0246(3) 0.2296(4) 0.50859(19) 0.0578(11) Uani 1 1 d .
H44A H -0.0244 0.3115 0.5166 0.069 Uiso 1 1 calc R
H44B H -0.0383 0.1904 0.5499 0.069 Uiso 1 1 calc R
C45 C 0.1683(3) 0.2131(4) 0.30894(17) 0.0550(11) Uani 1 1 d .
H45A H 0.1840 0.2944 0.3119 0.066 Uiso 1 1 calc R
H45B H 0.0949 0.2023 0.2777 0.066 Uiso 1 1 calc R
C46 C 0.2565(3) 0.1519(4) 0.27749(18) 0.0579(12) Uani 1 1 d .
H46A H 0.2354 0.0723 0.2688 0.069 Uiso 1 1 calc R
H46B H 0.2584 0.1866 0.2323 0.069 Uiso 1 1 calc R
C47 C 0.3729(3) 0.1582(4) 0.32690(18) 0.0496(10) Uani 1 1 d .
H47 H 0.4031 0.2354 0.3251 0.060 Uiso 1 1 calc R
C48 C 0.3730(3) 0.1287(3) 0.40322(18) 0.0435(8) Uani 1 1 d .
C49 C 0.4490(3) 0.0569(4) 0.43975(19) 0.0492(9) Uani 1 1 d .
H49 H 0.4439 0.0350 0.4850 0.059 Uiso 1 1 calc R
C50 C 0.5401(3) 0.0113(4) 0.4111(2) 0.0524(10) Uani 1 1 d .
C51 C 0.5482(3) 0.0594(4) 0.33937(19) 0.0478(9) Uani 1 1 d .
H51 H 0.5875 0.1328 0.3473 0.057 Uiso 1 1 calc R
C52 C 0.6081(3) -0.0169(4) 0.2954(2) 0.0596(11) Uani 1 1 d .
C53 C 0.6167(4) 0.0457(6) 0.2290(3) 0.100(2) Uani 1 1 d .
H53A H 0.6507 -0.0032 0.2003 0.149 Uiso 1 1 calc R
H53B H 0.6616 0.1130 0.2416 0.149 Uiso 1 1 calc R
H53C H 0.5432 0.0672 0.2029 0.149 Uiso 1 1 calc R
C54 C 0.0707(3) 0.3583(4) 0.4062(2) 0.0636(12) Uani 1 1 d .
H54A H 0.0075 0.3870 0.4221 0.095 Uiso 1 1 calc R
H54B H 0.0632 0.3782 0.3573 0.095 Uiso 1 1 calc R
H54C H 0.1381 0.3915 0.4343 0.095 Uiso 1 1 calc R
C55 C 0.1469(3) 0.0372(4) 0.3787(2) 0.0562(10) Uani 1 1 d .
H55A H 0.2108 -0.0004 0.3684 0.084 Uiso 1 1 calc R
H55B H 0.0818 0.0208 0.3418 0.084 Uiso 1 1 calc R
H55C H 0.1355 0.0101 0.4232 0.084 Uiso 1 1 calc R
C56 C 0.5527(5) -0.1321(5) 0.2793(3) 0.103(2) Uani 1 1 d .
H56A H 0.5469 -0.1681 0.3228 0.154 Uiso 1 1 calc R
H56B H 0.5966 -0.1791 0.2556 0.154 Uiso 1 1 calc R
H56C H 0.4792 -0.1222 0.2493 0.154 Uiso 1 1 calc R
C57 C -0.3240(4) 0.1972(5) 0.5790(3) 0.0754(14) Uani 1 1 d .
C58 C -0.2905(5) 0.1008(5) 0.6304(3) 0.0935(17) Uani 1 1 d .
H58A H -0.3545 0.0536 0.6303 0.140 Uiso 1 1 calc R
H58B H -0.2619 0.1310 0.6772 0.140 Uiso 1 1 calc R
H58C H -0.2336 0.0559 0.6167 0.140 Uiso 1 1 calc R

loop_
_atom_site_aniso_label
_atom_site_aniso_U_11
_atom_site_aniso_U_22
_atom_site_aniso_U_33
_atom_site_aniso_U_23
_atom_site_aniso_U_13
_atom_site_aniso_U_12
N1 0.061(2) 0.054(2) 0.0492(18) -0.0066(16) 0.0219(15) 0.0110(17)
N2 0.0494(18) 0.062(2) 0.067(2) -0.0045(19) 0.0296(16) -0.0009(17)
O1 0.0600(18) 0.0590(19) 0.0746(18) -0.0045(16) 0.0325(14) -0.0010(15)
O2 0.0537(17) 0.0443(19) 0.158(3) -0.009(2) 0.0340(19) -0.0037(15)
O3 0.0523(15) 0.0567(18) 0.0581(15) -0.0108(14) 0.0126(12) -0.0005(14)
O4 0.0526(15) 0.0431(15) 0.0652(16) -0.0055(13) 0.0245(12) -0.0010(13)
O5 0.087(2) 0.066(2) 0.086(2) 0.0194(18) 0.0487(18) 0.0057(18)
O6 0.074(2) 0.074(3) 0.149(4) -0.026(2) 0.061(2) -0.0160(19)
O7 0.125(3) 0.066(2) 0.0573(17) -0.0076(17) 0.0379(17) 0.007(2)
O8 0.0479(16) 0.084(2) 0.0660(17) -0.0121(17) 0.0197(13) 0.0019(16)
O9 0.0462(15) 0.158(4) 0.0498(16) -0.026(2) 0.0116(12) -0.006(2)
O10 0.0471(15) 0.0593(18) 0.0630(16) 0.0021(14) 0.0160(13) -0.0027(14)
O11 0.0420(13) 0.083(2) 0.0488(14) -0.0030(15) 0.0149(11) 0.0084(14)
O12 0.0638(18) 0.076(2) 0.0713(19) 0.0110(17) 0.0174(15) 0.0240(17)
O13 0.0527(17) 0.118(3) 0.088(2) -0.026(2) 0.0107(15) 0.023(2)
O14 0.166(4) 0.153(4) 0.106(3) 0.021(3) 0.087(3) 0.080(4)
C1 0.049(2) 0.050(2) 0.056(2) 0.0012(19) 0.0180(17) -0.0048(19)
C2 0.044(2) 0.050(2) 0.073(3) 0.002(2) 0.0197(18) 0.0015(19)
C3 0.062(3) 0.069(3) 0.115(4) 0.037(3) 0.034(3) 0.018(3)
C4 0.077(3) 0.085(4) 0.126(5) 0.054(4) 0.041(3) 0.016(3)
C5 0.072(3) 0.087(4) 0.093(3) 0.020(3) 0.042(3) -0.011(3)
C6 0.047(2) 0.065(3) 0.070(3) 0.002(2) 0.022(2) -0.002(2)
C7 0.052(2) 0.044(2) 0.078(3) 0.001(2) 0.027(2) 0.003(2)
C8 0.052(2) 0.048(3) 0.086(3) 0.003(2) 0.029(2) 0.005(2)
C9 0.0449(19) 0.042(2) 0.063(2) -0.0029(18) 0.0210(17) -0.0005(18)
C10 0.0434(19) 0.040(2) 0.054(2) -0.0005(17) 0.0169(16) -0.0020(17)
C11 0.0429(18) 0.041(2) 0.0483(19) -0.0019(17) 0.0112(15) 0.0003(17)
C12 0.048(2) 0.038(2) 0.074(3) -0.002(2) 0.0191(19) -0.0026(18)
C13 0.057(2) 0.038(2) 0.087(3) -0.005(2) 0.026(2) -0.0013(19)
C14 0.045(2) 0.045(2) 0.072(3) -0.007(2) 0.0228(19) 0.0001(18)
C15 0.051(2) 0.050(2) 0.084(3) -0.008(2) 0.028(2) 0.002(2)
C16 0.050(2) 0.043(2) 0.069(2) 0.003(2) 0.0215(18) -0.0028(19)
C17 0.051(2) 0.036(2) 0.078(3) 0.001(2) 0.0209(19) -0.0002(18)
C18 0.0436(19) 0.043(2) 0.0508(19) 0.0027(18) 0.0126(15) 0.0013(17)
C19 0.0400(18) 0.041(2) 0.051(2) -0.0023(18) 0.0090(15) -0.0007(17)
C20 0.049(2) 0.041(2) 0.061(2) 0.0066(19) 0.0173(17) 0.0025(18)
C21 0.055(2) 0.055(3) 0.050(2) 0.0032(19) 0.0173(17) -0.001(2)
C22 0.044(2) 0.047(2) 0.055(2) 0.0035(18) 0.0146(16) 0.0008(17)
C23 0.055(2) 0.056(3) 0.071(3) -0.005(2) 0.025(2) 0.002(2)
C24 0.107(4) 0.079(4) 0.146(6) 0.020(4) 0.060(4) 0.042(4)
C25 0.112(4) 0.126(6) 0.067(3) -0.025(3) 0.024(3) 0.023(4)
C26 0.074(3) 0.067(3) 0.075(3) -0.002(2) 0.039(2) 0.003(3)
C27 0.054(2) 0.050(3) 0.062(2) -0.006(2) 0.0112(18) -0.003(2)
C28 0.048(2) 0.055(3) 0.050(2) -0.0017(19) 0.0118(16) 0.0058(19)
C29 0.137(5) 0.067(3) 0.059(3) 0.011(3) 0.024(3) 0.011(3)
C30 0.0363(19) 0.071(3) 0.056(2) -0.020(2) 0.0128(16) -0.012(2)
C31 0.0370(19) 0.086(3) 0.048(2) -0.009(2) 0.0105(16) -0.001(2)
C32 0.046(2) 0.118(5) 0.064(3) 0.000(3) 0.015(2) 0.010(3)
C33 0.067(3) 0.117(5) 0.060(3) 0.011(3) 0.007(2) 0.023(3)
C34 0.048(2) 0.091(4) 0.083(3) -0.015(3) 0.005(2) 0.016(3)
C35 0.042(2) 0.081(3) 0.074(3) -0.021(3) 0.017(2) 0.002(2)
C36 0.0380(19) 0.090(3) 0.048(2) -0.005(2) 0.0152(15) -0.002(2)
C37 0.0383(19) 0.090(3) 0.047(2) -0.007(2) 0.0123(15) 0.005(2)
C38 0.0365(18) 0.068(3) 0.0399(18) -0.0002(19) 0.0123(14) 0.0011(18)
C39 0.0341(17) 0.064(3) 0.0375(17) -0.0006(18) 0.0100(13) -0.0017(17)
C40 0.0334(17) 0.049(2) 0.0486(19) 0.0025(17) 0.0134(14) -0.0026(17)
C41 0.0396(18) 0.072(3) 0.0393(18) 0.000(2) 0.0055(14) -0.0045(19)
C42 0.0425(19) 0.081(3) 0.0402(18) -0.004(2) 0.0087(15) -0.003(2)
C43 0.0358(17) 0.072(3) 0.0398(18) -0.0047(19) 0.0103(14) -0.0038(19)
C44 0.044(2) 0.087(3) 0.045(2) -0.004(2) 0.0139(16) 0.001(2)
C45 0.0379(18) 0.087(3) 0.0421(19) 0.008(2) 0.0135(15) 0.007(2)
C46 0.0421(19) 0.095(4) 0.0395(18) 0.007(2) 0.0148(15) 0.006(2)
C47 0.0364(18) 0.065(3) 0.051(2) 0.003(2) 0.0183(16) 0.0025(19)
C48 0.0311(17) 0.052(2) 0.0479(19) 0.0000(18) 0.0097(14) -0.0063(17)
C49 0.0446(19) 0.056(2) 0.049(2) 0.0021(19) 0.0146(16) 0.0018(18)
C50 0.044(2) 0.051(3) 0.062(2) -0.004(2) 0.0109(17) -0.0034(19)
C51 0.0325(17) 0.056(2) 0.056(2) -0.0046(19) 0.0129(15) 0.0018(17)
C52 0.041(2) 0.072(3) 0.067(2) -0.011(2) 0.0155(18) 0.006(2)
C53 0.094(4) 0.137(6) 0.086(3) -0.002(4) 0.057(3) 0.023(4)
C54 0.054(2) 0.077(3) 0.064(3) 0.006(2) 0.022(2) 0.009(2)
C55 0.047(2) 0.066(3) 0.058(2) -0.010(2) 0.0171(17) -0.011(2)
C56 0.111(4) 0.087(4) 0.121(5) -0.045(4) 0.049(4) -0.017(4)
C57 0.071(3) 0.090(4) 0.077(3) -0.010(3) 0.042(2) 0.003(3)
C58 0.097(4) 0.107(5) 0.092(4) 0.015(3) 0.053(3) -0.007(4)

loop_
_atom_type_symbol
_atom_type_description
_atom_type_scat_dispersion_real
_atom_type_scat_dispersion_imag
_atom_type_scat_source
C C 0.0181 0.0091 'International Tables Vol C Tables 4.2.6.8 and 6.1.1.4'
H H 0.0000 0.0000 'International Tables Vol C Tables 4.2.6.8 and 6.1.1.4'
N N 0.0311 0.0180 'International Tables Vol C Tables 4.2.6.8 and 6.1.1.4'
O O 0.0492 0.0322 'International Tables Vol C Tables 4.2.6.8 and 6.1.1.4'

loop_
_geom_angle_atom_site_label_1
_geom_angle_atom_site_label_2
_geom_angle_atom_site_label_3
_geom_angle
C28 N1 C1 125.2(3)
C28 N1 H1 117.4
C1 N1 H1 117.4
C57 N2 C30 128.6(4)
C57 N2 H2 115.7
C30 N2 H2 115.7
C7 O1 H1A 109.5
C11 O3 H3 109.5
C22 O4 C18 113.8(3)
C23 O6 H6 109.5
C36 O8 H8 109.5
C40 O10 H10 109.5
C51 O11 C47 114.9(3)
C52 O13 H13 109.5
C6 C1 C2 121.5(4)
C6 C1 N1 119.0(4)
C2 C1 N1 119.5(3)
C3 C2 C1 117.2(4)
C3 C2 C7 122.1(4)
C1 C2 C7 120.7(4)
C2 C3 C4 121.9(4)
C2 C3 H3A 119.0
C4 C3 H3A 119.0
C5 C4 C3 120.0(5)
C5 C4 H4 120.0
C3 C4 H4 120.0
C6 C5 C4 119.8(4)
C6 C5 H5 120.1
C4 C5 H5 120.1
C5 C6 C1 119.6(4)
C5 C6 H6A 120.2
C1 C6 H6A 120.2
O1 C7 C2 112.2(3)
O1 C7 C15 105.4(3)
C2 C7 C15 114.5(3)
O1 C7 C8 103.8(3)
C2 C7 C8 116.0(3)
C15 C7 C8 103.7(3)
O2 C8 C9 127.4(4)
O2 C8 C7 123.5(4)
C9 C8 C7 109.1(3)
C8 C9 C26 102.1(3)
C8 C9 C14 100.2(3)
C26 C9 C14 112.3(3)
C8 C9 C10 117.0(3)
C26 C9 C10 114.4(3)
C14 C9 C10 109.8(3)
C16 C10 C27 108.0(3)
C16 C10 C9 113.3(3)
C27 C10 C9 109.3(3)
C16 C10 C11 108.6(3)
C27 C10 C11 109.0(3)
C9 C10 C11 108.6(3)
O3 C11 C12 103.2(3)
O3 C11 C19 106.8(3)
C12 C11 C19 113.5(3)
O3 C11 C10 111.7(3)
C12 C11 C10 112.4(3)
C19 C11 C10 109.0(3)
C11 C12 C13 113.3(3)
C11 C12 H12A 108.9
C13 C12 H12A 108.9
C11 C12 H12B 108.9
C13 C12 H12B 108.9
H12A C12 H12B 107.7
C14 C13 C12 108.0(3)
C14 C13 H13A 110.1
C12 C13 H13A 110.1
C14 C13 H13B 110.1
C12 C13 H13B 110.1
H13A C13 H13B 108.4
C13 C14 C15 120.7(3)
C13 C14 C9 111.7(3)
C15 C14 C9 104.3(3)
C13 C14 H14 106.4
C15 C14 H14 106.4
C9 C14 H14 106.4
C14 C15 C7 102.5(3)
C14 C15 H15A 111.3
C7 C15 H15A 111.3
C14 C15 H15B 111.3
C7 C15 H15B 111.3
H15A C15 H15B 109.2
C17 C16 C10 112.8(3)
C17 C16 H16A 109.0
C10 C16 H16A 109.0
C17 C16 H16B 109.0
C10 C16 H16B 109.0
H16A C16 H16B 107.8
C18 C17 C16 113.0(3)
C18 C17 H17A 109.0
C16 C17 H17A 109.0
C18 C17 H17B 109.0
C16 C17 H17B 109.0
H17A C17 H17B 107.8
O4 C18 C19 111.6(3)
O4 C18 C17 106.9(3)
C19 C18 C17 113.5(3)
O4 C18 H18 108.2
C19 C18 H18 108.2
C17 C18 H18 108.2
C20 C19 C18 119.0(3)
C20 C19 C11 124.9(3)
C18 C19 C11 116.0(3)
C19 C20 C21 122.5(4)
C19 C20 H20 118.7
C21 C20 H20 118.7
O5 C21 C20 121.5(4)
O5 C21 C22 123.4(4)
C20 C21 C22 115.0(3)
O4 C22 C21 108.4(3)
O4 C22 C23 109.1(3)
C21 C22 C23 115.5(3)
O4 C22 H22 107.9
C21 C22 H22 107.9
C23 C22 H22 107.9
O6 C23 C25 110.3(4)
O6 C23 C24 107.4(4)
C25 C23 C24 110.0(5)
O6 C23 C22 108.5(3)
C25 C23 C22 111.6(4)
C24 C23 C22 108.9(4)
C23 C24 H24A 109.5
C23 C24 H24B 109.5
H24A C24 H24B 109.5
C23 C24 H24C 109.5
H24A C24 H24C 109.5
H24B C24 H24C 109.5
C23 C25 H25A 109.5
C23 C25 H25B 109.5
H25A C25 H25B 109.5
C23 C25 H25C 109.5
H25A C25 H25C 109.5
H25B C25 H25C 109.5
C9 C26 H26A 109.5
C9 C26 H26B 109.5
H26A C26 H26B 109.5
C9 C26 H26C 109.5
H26A C26 H26C 109.5
H26B C26 H26C 109.5
C10 C27 H27A 109.5
C10 C27 H27B 109.5
H27A C27 H27B 109.5
C10 C27 H27C 109.5
H27A C27 H27C 109.5
H27B C27 H27C 109.5
O7 C28 N1 122.0(4)
O7 C28 C29 120.8(4)
N1 C28 C29 117.2(4)
C28 C29 H29A 109.5
C28 C29 H29B 109.5
H29A C29 H29B 109.5
C28 C29 H29C 109.5
H29A C29 H29C 109.5
H29B C29 H29C 109.5
C35 C30 N2 121.4(4)
C35 C30 C31 120.2(4)
N2 C30 C31 118.3(4)
C32 C31 C30 117.8(4)
C32 C31 C36 121.3(3)
C30 C31 C36 120.9(4)
C33 C32 C31 122.1(4)
C33 C32 H32 118.9
C31 C32 H32 118.9
C34 C33 C32 118.8(5)
C34 C33 H33 120.6
C32 C33 H33 120.6
C35 C34 C33 120.9(4)
C35 C34 H34 119.5
C33 C34 H34 119.5
C34 C35 C30 120.2(4)
C34 C35 H35 119.9
C30 C35 H35 119.9
O8 C36 C31 111.5(3)
O8 C36 C44 105.4(4)
C31 C36 C44 115.8(4)
O8 C36 C37 104.3(4)
C31 C36 C37 114.7(3)
C44 C36 C37 104.1(3)
O9 C37 C38 128.5(3)
O9 C37 C36 122.5(3)
C38 C37 C36 109.0(3)
C37 C38 C43 99.5(3)
C37 C38 C54 102.6(3)
C43 C38 C54 111.5(3)
C37 C38 C39 115.9(3)
C43 C38 C39 111.4(3)
C54 C38 C39 114.7(3)
C45 C39 C55 109.2(3)
C45 C39 C38 112.2(3)
C55 C39 C38 109.5(3)
C45 C39 C40 108.0(3)
C55 C39 C40 109.0(3)
C38 C39 C40 108.9(3)
O10 C40 C41 109.4(3)
O10 C40 C48 104.3(3)
C41 C40 C48 114.3(3)
O10 C40 C39 107.3(3)
C41 C40 C39 113.0(3)
C48 C40 C39 107.9(3)
C40 C41 C42 113.7(3)
C40 C41 H41A 108.8
C42 C41 H41A 108.8
C40 C41 H41B 108.8
C42 C41 H41B 108.8
H41A C41 H41B 107.7
C43 C42 C41 108.4(3)
C43 C42 H42A 110.0
C41 C42 H42A 110.0
C43 C42 H42B 110.0
C41 C42 H42B 110.0
H42A C42 H42B 108.4
C42 C43 C44 120.9(3)
C42 C43 C38 111.1(3)
C44 C43 C38 105.0(3)
C42 C43 H43 106.3
C44 C43 H43 106.3
C38 C43 H43 106.3
C43 C44 C36 102.4(3)
C43 C44 H44A 111.3
C36 C44 H44A 111.3
C43 C44 H44B 111.3
C36 C44 H44B 111.3
H44A C44 H44B 109.2
C39 C45 C46 111.7(3)
C39 C45 H45A 109.3
C46 C45 H45A 109.3
C39 C45 H45B 109.3
C46 C45 H45B 109.3
H45A C45 H45B 107.9
C47 C46 C45 111.9(3)
C47 C46 H46A 109.2
C45 C46 H46A 109.2
C47 C46 H46B 109.2
C45 C46 H46B 109.2
H46A C46 H46B 107.9
O11 C47 C48 111.8(3)
O11 C47 C46 104.3(3)
C48 C47 C46 112.8(3)
O11 C47 H47 109.3
C48 C47 H47 109.3
C46 C47 H47 109.3
C49 C48 C47 120.2(3)
C49 C48 C40 124.9(3)
C47 C48 C40 114.8(3)
C48 C49 C50 122.2(3)
C48 C49 H49 118.9
C50 C49 H49 118.9
O12 C50 C49 121.8(4)
O12 C50 C51 122.5(3)
C49 C50 C51 115.5(3)
O11 C51 C50 109.1(3)
O11 C51 C52 106.9(3)
C50 C51 C52 115.7(4)
O11 C51 H51 108.3
C50 C51 H51 108.3
C52 C51 H51 108.3
O13 C52 C53 105.7(4)
O13 C52 C56 109.0(4)
C53 C52 C56 112.1(4)
O13 C52 C51 108.0(3)
C53 C52 C51 109.2(4)
C56 C52 C51 112.4(4)
C52 C53 H53A 109.5
C52 C53 H53B 109.5
H53A C53 H53B 109.5
C52 C53 H53C 109.5
H53A C53 H53C 109.5
H53B C53 H53C 109.5
C38 C54 H54A 109.5
C38 C54 H54B 109.5
H54A C54 H54B 109.5
C38 C54 H54C 109.5
H54A C54 H54C 109.5
H54B C54 H54C 109.5
C39 C55 H55A 109.5
C39 C55 H55B 109.5
H55A C55 H55B 109.5
C39 C55 H55C 109.5
H55A C55 H55C 109.5
H55B C55 H55C 109.5
C52 C56 H56A 109.5
C52 C56 H56B 109.5
H56A C56 H56B 109.5
C52 C56 H56C 109.5
H56A C56 H56C 109.5
H56B C56 H56C 109.5
O14 C57 N2 123.2(5)
O14 C57 C58 121.8(4)
N2 C57 C58 115.1(4)
C57 C58 H58A 109.5
C57 C58 H58B 109.5
H58A C58 H58B 109.5
C57 C58 H58C 109.5
H58A C58 H58C 109.5
H58B C58 H58C 109.5

loop_
_geom_bond_atom_site_label_1
_geom_bond_atom_site_label_2
_geom_bond_distance
N1 C28 1.330(5)
N1 C1 1.411(5)
N1 H1 0.8600
N2 C57 1.358(5)
N2 C30 1.399(5)
N2 H2 0.8600
O1 C7 1.444(5)
O1 H1A 0.8200
O2 C8 1.209(5)
O3 C11 1.437(4)
O3 H3 0.8200
O4 C22 1.412(4)
O4 C18 1.420(4)
O5 C21 1.224(4)
O6 C23 1.423(5)
O6 H6 0.8200
O7 C28 1.216(4)
O8 C36 1.428(6)
O8 H8 0.8200
O9 C37 1.207(4)
O10 C40 1.449(5)
O10 H10 0.8200
O11 C51 1.427(4)
O11 C47 1.429(4)
O12 C50 1.220(5)
O13 C52 1.429(5)
O13 H13 0.8200
O14 C57 1.208(6)
C1 C6 1.393(5)
C1 C2 1.396(5)
C2 C3 1.366(6)
C2 C7 1.507(5)
C3 C4 1.390(6)
C3 H3A 0.9300
C4 C5 1.371(7)
C4 H4 0.9300
C5 C6 1.369(6)
C5 H5 0.9300
C6 H6A 0.9300
C7 C15 1.545(5)
C7 C8 1.569(5)
C8 C9 1.521(5)
C9 C26 1.548(5)
C9 C14 1.551(5)
C9 C10 1.566(5)
C10 C16 1.543(5)
C10 C27 1.550(5)
C10 C11 1.584(5)
C11 C12 1.517(5)
C11 C19 1.522(5)
C12 C13 1.535(5)
C12 H12A 0.9700
C12 H12B 0.9700
C13 C14 1.516(5)
C13 H13A 0.9700
C13 H13B 0.9700
C14 C15 1.529(5)
C14 H14 0.9800
C15 H15A 0.9700
C15 H15B 0.9700
C16 C17 1.529(5)
C16 H16A 0.9700
C16 H16B 0.9700
C17 C18 1.520(5)
C17 H17A 0.9700
C17 H17B 0.9700
C18 C19 1.512(5)
C18 H18 0.9800
C19 C20 1.324(5)
C20 C21 1.464(5)
C20 H20 0.9300
C21 C22 1.520(5)
C22 C23 1.539(5)
C22 H22 0.9800
C23 C25 1.501(6)
C23 C24 1.511(7)
C24 H24A 0.9600
C24 H24B 0.9600
C24 H24C 0.9600
C25 H25A 0.9600
C25 H25B 0.9600
C25 H25C 0.9600
C26 H26A 0.9600
C26 H26B 0.9600
C26 H26C 0.9600
C27 H27A 0.9600
C27 H27B 0.9600
C27 H27C 0.9600
C28 C29 1.482(6)
C29 H29A 0.9600
C29 H29B 0.9600
C29 H29C 0.9600
C30 C35 1.380(6)
C30 C31 1.408(5)
C31 C32 1.385(6)
C31 C36 1.525(6)
C32 C33 1.380(6)
C32 H32 0.9300
C33 C34 1.379(6)
C33 H33 0.9300
C34 C35 1.373(7)
C34 H34 0.9300
C35 H35 0.9300
C36 C44 1.547(5)
C36 C37 1.559(4)
C37 C38 1.523(5)
C38 C43 1.537(5)
C38 C54 1.552(6)
C38 C39 1.555(5)
C39 C45 1.532(5)
C39 C55 1.547(6)
C39 C40 1.575(4)
C40 C41 1.522(4)
C40 C48 1.525(5)
C41 C42 1.534(5)
C41 H41A 0.9700
C41 H41B 0.9700
C42 C43 1.521(4)
C42 H42A 0.9700
C42 H42B 0.9700
C43 C44 1.532(4)
C43 H43 0.9800
C44 H44A 0.9700
C44 H44B 0.9700
C45 C46 1.540(5)
C45 H45A 0.9700
C45 H45B 0.9700
C46 C47 1.525(4)
C46 H46A 0.9700
C46 H46B 0.9700
C47 C48 1.519(5)
C47 H47 0.9800
C48 C49 1.330(5)
C49 C50 1.462(5)
C49 H49 0.9300
C50 C51 1.525(5)
C51 C52 1.536(5)
C51 H51 0.9800
C52 C53 1.505(6)
C52 C56 1.509(7)
C53 H53A 0.9600
C53 H53B 0.9600
C53 H53C 0.9600
C54 H54A 0.9600
C54 H54B 0.9600
C54 H54C 0.9600
C55 H55A 0.9600
C55 H55B 0.9600
C55 H55C 0.9600
C56 H56A 0.9600
C56 H56B 0.9600
C56 H56C 0.9600
C57 C58 1.498(7)
C58 H58A 0.9600
C58 H58B 0.9600
C58 H58C 0.9600

loop_
_geom_torsion_atom_site_label_1
_geom_torsion_atom_site_label_2
_geom_torsion_atom_site_label_3
_geom_torsion_atom_site_label_4
_geom_torsion
C28 N1 C1 C6 -51.2(6)
C28 N1 C1 C2 127.7(4)
C6 C1 C2 C3 -0.7(6)
N1 C1 C2 C3 -179.6(4)
C6 C1 C2 C7 178.7(4)
N1 C1 C2 C7 -0.1(6)
C1 C2 C3 C4 1.4(8)
C7 C2 C3 C4 -178.0(5)
C2 C3 C4 C5 -1.4(9)
C3 C4 C5 C6 0.6(9)
C4 C5 C6 C1 0.1(8)
C2 C1 C6 C5 -0.1(7)
N1 C1 C6 C5 178.8(4)
C3 C2 C7 O1 -130.0(5)
C1 C2 C7 O1 50.6(5)
C3 C2 C7 C15 109.9(5)
C1 C2 C7 C15 -69.5(5)
C3 C2 C7 C8 -10.9(6)
C1 C2 C7 C8 169.7(4)
O1 C7 C8 O2 70.5(5)
C2 C7 C8 O2 -53.1(6)
C15 C7 C8 O2 -179.6(5)
O1 C7 C8 C9 -108.8(4)
C2 C7 C8 C9 127.6(4)
C15 C7 C8 C9 1.2(4)
O2 C8 C9 C26 89.9(6)
C7 C8 C9 C26 -90.9(4)
O2 C8 C9 C14 -154.5(5)
C7 C8 C9 C14 24.8(4)
O2 C8 C9 C10 -35.9(7)
C7 C8 C9 C10 143.3(3)
C8 C9 C10 C16 71.0(4)
C26 C9 C10 C16 -48.4(5)
C14 C9 C10 C16 -175.8(3)
C8 C9 C10 C27 -49.5(5)
C26 C9 C10 C27 -168.9(3)
C14 C9 C10 C27 63.7(4)
C8 C9 C10 C11 -168.3(3)
C26 C9 C10 C11 72.3(4)
C14 C9 C10 C11 -55.1(4)
C16 C10 C11 O3 60.5(4)
C27 C10 C11 O3 177.9(3)
C9 C10 C11 O3 -63.1(4)
C16 C10 C11 C12 176.0(3)
C27 C10 C11 C12 -66.5(4)
C9 C10 C11 C12 52.4(4)
C16 C10 C11 C19 -57.2(4)
C27 C10 C11 C19 60.2(4)
C9 C10 C11 C19 179.2(3)
O3 C11 C12 C13 65.9(4)
C19 C11 C12 C13 -178.9(3)
C10 C11 C12 C13 -54.6(4)
C11 C12 C13 C14 57.1(5)
C12 C13 C14 C15 176.4(4)
C12 C13 C14 C9 -60.6(4)
C8 C9 C14 C13 -174.4(3)
C26 C9 C14 C13 -66.6(4)
C10 C9 C14 C13 61.9(4)
C8 C9 C14 C15 -42.4(4)
C26 C9 C14 C15 65.3(4)
C10 C9 C14 C15 -166.1(3)
C13 C14 C15 C7 170.8(4)
C9 C14 C15 C7 44.2(4)
O1 C7 C15 C14 81.6(4)
C2 C7 C15 C14 -154.6(4)
C8 C7 C15 C14 -27.2(4)
C27 C10 C16 C17 -59.7(4)
C9 C10 C16 C17 179.1(3)
C11 C10 C16 C17 58.4(4)
C10 C16 C17 C18 -52.5(4)
C22 O4 C18 C19 -54.0(4)
C22 O4 C18 C17 -178.6(3)
C16 C17 C18 O4 168.5(3)
C16 C17 C18 C19 45.0(5)
O4 C18 C19 C20 15.7(5)
C17 C18 C19 C20 136.6(4)
O4 C18 C19 C11 -168.4(3)
C17 C18 C19 C11 -47.5(4)
O3 C11 C19 C20 108.2(4)
C12 C11 C19 C20 -4.8(5)
C10 C11 C19 C20 -130.9(4)
O3 C11 C19 C18 -67.4(4)
C12 C11 C19 C18 179.6(3)
C10 C11 C19 C18 53.5(4)
C18 C19 C20 C21 9.6(6)
C11 C19 C20 C21 -165.8(3)
C19 C20 C21 O5 175.3(4)
C19 C20 C21 C22 0.3(5)
C18 O4 C22 C21 63.0(4)
C18 O4 C22 C23 -170.5(3)
O5 C21 C22 O4 150.3(4)
C20 C21 C22 O4 -34.9(4)
O5 C21 C22 C23 27.6(6)
C20 C21 C22 C23 -157.6(3)
O4 C22 C23 O6 173.3(3)
C21 C22 C23 O6 -64.3(4)
O4 C22 C23 C25 -64.9(5)
C21 C22 C23 C25 57.4(5)
O4 C22 C23 C24 56.7(5)
C21 C22 C23 C24 179.0(4)
C1 N1 C28 O7 5.2(6)
C1 N1 C28 C29 -173.8(4)
C57 N2 C30 C35 -23.3(6)
C57 N2 C30 C31 159.9(4)
C35 C30 C31 C32 1.1(6)
N2 C30 C31 C32 177.9(4)
C35 C30 C31 C36 -178.7(4)
N2 C30 C31 C36 -1.9(6)
C30 C31 C32 C33 0.0(7)
C36 C31 C32 C33 179.8(5)
C31 C32 C33 C34 -1.0(8)
C32 C33 C34 C35 0.9(8)
C33 C34 C35 C30 0.2(8)
N2 C30 C35 C34 -177.9(4)
C31 C30 C35 C34 -1.2(7)
C32 C31 C36 O8 -129.1(4)
C30 C31 C36 O8 50.7(5)
C32 C31 C36 C44 110.5(5)
C30 C31 C36 C44 -69.7(5)
C32 C31 C36 C37 -10.9(6)
C30 C31 C36 C37 169.0(4)
O8 C36 C37 O9 65.2(6)
C31 C36 C37 O9 -57.0(7)
C44 C36 C37 O9 175.4(5)
O8 C36 C37 C38 -113.5(4)
C31 C36 C37 C38 124.3(4)
C44 C36 C37 C38 -3.3(5)
O9 C37 C38 C43 -150.4(6)
C36 C37 C38 C43 28.2(5)
O9 C37 C38 C54 94.9(6)
C36 C37 C38 C54 -86.5(4)
O9 C37 C38 C39 -30.8(7)
C36 C37 C38 C39 147.8(4)
C37 C38 C39 C45 73.7(5)
C43 C38 C39 C45 -173.5(3)
C54 C38 C39 C45 -45.7(4)
C37 C38 C39 C55 -47.8(4)
C43 C38 C39 C55 65.1(4)
C54 C38 C39 C55 -167.1(3)
C37 C38 C39 C40 -166.9(3)
C43 C38 C39 C40 -54.0(4)
C54 C38 C39 C40 73.8(4)
C45 C39 C40 O10 51.2(4)
C55 C39 C40 O10 169.7(3)
C38 C39 C40 O10 -70.8(3)
C45 C39 C40 C41 171.9(3)
C55 C39 C40 C41 -69.6(4)
C38 C39 C40 C41 49.9(4)
C45 C39 C40 C48 -60.7(4)
C55 C39 C40 C48 57.8(4)
C38 C39 C40 C48 177.3(3)
O10 C40 C41 C42 66.9(4)
C48 C40 C41 C42 -176.5(3)
C39 C40 C41 C42 -52.6(5)
C40 C41 C42 C43 56.1(5)
C41 C42 C43 C44 176.6(4)
C41 C42 C43 C38 -59.8(5)
C37 C38 C43 C42 -175.9(4)
C54 C38 C43 C42 -68.2(4)
C39 C38 C43 C42 61.3(5)
C37 C38 C43 C44 -43.6(4)
C54 C38 C43 C44 64.1(4)
C39 C38 C43 C44 -166.4(3)
C42 C43 C44 C36 169.1(4)
C38 C43 C44 C36 42.7(4)
O8 C36 C44 C43 86.0(4)
C31 C36 C44 C43 -150.3(4)
C37 C36 C44 C43 -23.4(5)
C55 C39 C45 C46 -56.7(4)
C38 C39 C45 C46 -178.3(3)
C40 C39 C45 C46 61.6(4)
C39 C45 C46 C47 -54.8(5)
C51 O11 C47 C48 -50.5(4)
C51 O11 C47 C46 -172.7(3)
C45 C46 C47 O11 168.5(3)
C45 C46 C47 C48 47.0(5)
O11 C47 C48 C49 16.1(5)
C46 C47 C48 C49 133.3(4)
O11 C47 C48 C40 -167.0(3)
C46 C47 C48 C40 -49.8(5)
O10 C40 C48 C49 118.9(4)
C41 C40 C48 C49 -0.5(5)
C39 C40 C48 C49 -127.2(4)
O10 C40 C48 C47 -57.7(4)
C41 C40 C48 C47 -177.2(3)
C39 C40 C48 C47 56.2(4)
C47 C48 C49 C50 5.2(6)
C40 C48 C49 C50 -171.3(3)
C48 C49 C50 O12 179.8(4)
C48 C49 C50 C51 5.1(5)
C47 O11 C51 C50 60.1(4)
C47 O11 C51 C52 -174.2(3)
O12 C50 C51 O11 149.4(4)
C49 C50 C51 O11 -35.9(5)
O12 C50 C51 C52 28.9(5)
C49 C50 C51 C52 -156.4(3)
O11 C51 C52 O13 177.0(3)
C50 C51 C52 O13 -61.3(5)
O11 C51 C52 C53 62.5(4)
C50 C51 C52 C53 -175.9(4)
O11 C51 C52 C56 -62.7(5)
C50 C51 C52 C56 59.0(5)
C30 N2 C57 O14 0.2(8)
C30 N2 C57 C58 178.3(4)
